data_2010569
loop_
_publ_author_name
'Amedjkouh, Mohamed'
'Grimaldi, Jacques'
'Reboul, Jean-Pierre'
'Siri, Didier'

_publ_section_title
;Diethyl
 [(2<i>RS</i>,5<i>RS</i>)-5-isopropyl-2,3,3-trimethylpyrrolidin-2-yl]phosphonate
;
_journal_data_validation_number IUC9900188
_journal_issue 1
_journal_name_full 'Acta Crystallographica Section C'
_journal_page_first e31
_journal_page_last e32
_journal_paper_doi 10.1107/S0108270199016303
_journal_volume 56
_journal_year 2000
_chemical_formula_sum 'C14 H30 N O3 P'
_chemical_formula_weight 291.37
_chemical_name_systematic ?
_space_group_IT_number 14
_symmetry_cell_setting monoclinic
_symmetry_space_group_name_Hall '-P 2yn'
_symmetry_space_group_name_H-M 'P 1 21/n 1'
_atom_type_scat_source International_Tables_for_Xray_Crystallography
_cell_angle_alpha 90
_cell_angle_beta 96.47(2)
_cell_angle_gamma 90
_cell_formula_units_Z 4
_cell_length_a 9.552(3)
_cell_length_b 11.853(7)
_cell_length_c 15.615(4)
_cell_measurement_reflns_used 25
_cell_measurement_temperature 294
_cell_measurement_theta_max 16
_cell_measurement_theta_min 10
_cell_volume 1756.7(13)
_computing_cell_refinement 'CAD-4 Software'
_computing_data_collection 'CAD-4 Software (Enraf-Nonius, 1989)'
_computing_data_reduction 'BEGIN SDP (Frenz, 1985)'
_computing_publication_material 'CIF VAX MolEN (Fair, 1990)'
_computing_structure_refinement 'LSFM SDP (Frenz, 1985)'
_computing_structure_solution 'MULTAN80 (Main et al., 1980)'
_diffrn_ambient_temperature 294
_diffrn_measurement_device 'Enraf-Nonius CAD-4'
_diffrn_measurement_method \q/2\q
_diffrn_radiation_type MoK\a
_diffrn_radiation_wavelength .71073
_diffrn_reflns_av_R_equivalents .030
_diffrn_reflns_limit_h_max 10
_diffrn_reflns_limit_h_min -10
_diffrn_reflns_limit_k_max 13
_diffrn_reflns_limit_k_min 0
_diffrn_reflns_limit_l_max 17
_diffrn_reflns_limit_l_min 0
_diffrn_reflns_number 3018
_diffrn_reflns_theta_max 24.70
_diffrn_reflns_theta_min 2.16
_diffrn_standards_decay_% -9.64
_diffrn_standards_interval_time 60
_diffrn_standards_number 2
_exptl_absorpt_coefficient_mu .162
_exptl_absorpt_correction_type none
_exptl_crystal_colour colorless
_exptl_crystal_density_diffrn 1.10
_exptl_crystal_density_meas 1.11(2)
_exptl_crystal_density_method flotation
_exptl_crystal_description prism
_exptl_crystal_F_000 640
_exptl_crystal_size_max .50
_exptl_crystal_size_mid .40
_exptl_crystal_size_min .30
_refine_diff_density_max .37
_refine_diff_density_min -.20
_refine_ls_extinction_method none
_refine_ls_goodness_of_fit_ref 1.167
_refine_ls_hydrogen_treatment mixed
_refine_ls_matrix_type full
_refine_ls_number_parameters 173
_refine_ls_number_reflns 1861
_refine_ls_number_restraints 0
_refine_ls_R_factor_all .107
_refine_ls_R_factor_gt .049
_refine_ls_shift/su_max .003
_refine_ls_structure_factor_coef F
_refine_ls_weighting_details 'w = 4Fo^2^/[\s^2^(Fo^2^) + 0.0025Fo^4^]'
_refine_ls_weighting_scheme calc
_refine_ls_wR_factor_ref .069
_reflns_number_gt 1861
_reflns_number_total 2744
_reflns_threshold_expression I>3\s(I)
_cod_data_source_file qa0197.cif
_cod_data_source_block I
_cod_depositor_comments
;
The following automatic conversions were performed:

'_refine_ls_weighting_scheme' value 'w = 4Fo^2^/[\s^2^(Fo^2^) +
0.0025Fo^4^]' was changed to 'calc'. New tag
'_refine_ls_weighting_details' was created. The value of the new tag
was set to 'w = 4Fo^2^/[\s^2^(Fo^2^) + 0.0025Fo^4^]'.

Automatic conversion script
Id: cif_fix_values 3143 2015-03-26 13:38:13Z robertas 
;
_cod_original_cell_volume 1757(2)
_cod_original_sg_symbol_H-M 'P 21/n'
_cod_original_formula_sum 'C14 H30 N1 O3 P1'
_cod_database_code 2010569
_cod_database_fobs_code 2010569

loop_
_symmetry_equiv_pos_as_xyz
'x, y, z'
'-x+1/2, y+1/2, -z+1/2'
'-x, -y, -z'
'x+1/2, -y+1/2, z+1/2'

loop_
_atom_site_aniso_label
_atom_site_aniso_U_11
_atom_site_aniso_U_22
_atom_site_aniso_U_33
_atom_site_aniso_U_12
_atom_site_aniso_U_13
_atom_site_aniso_U_23
P .0492(4) .0440(4) .0561(4) .0006(4) .0022(4) .0000(4)
O1 .0500(10) .0690(10) .0760(10) -.0060(10) -.0040(10) -.0150(10)
O2 .0670(10) .082(2) .0560(10) -.0020(10) .0050(10) .0070(10)
O3 .0720(10) .0430(10) .0780(10) .0100(10) .0050(10) -.0020(10)
N .0460(10) .0420(10) .0610(10) -.0050(10) .0060(10) .0060(10)
C1 .070(2) .080(3) .091(3) -.006(2) -.011(2) -.022(2)
C2 .0400(10) .041(2) .063(2) .0020(10) .0060(10) .000(2)
C3 .048(2) .056(2) .058(2) -.004(2) .0140(10) -.003(2)
C4 .050(2) .062(2) .051(2) -.004(2) .0010(10) .007(2)
C5 .044(2) .049(2) .053(2) -.0040(10) .0030(10) .000(2)
C6 .070(3) .091(3) .144(4) -.016(2) -.021(3) -.027(3)
C7 .087(3) .127(4) .069(2) -.010(3) .012(2) .003(3)
C8 .144(4) .133(4) .086(3) -.001(4) .023(3) -.023(3)
C9 .059(2) .048(2) .092(2) .014(2) -.002(2) .000(2)
C10 .056(2) .085(2) .081(2) -.015(2) .018(2) .007(2)
C11 .079(2) .090(3) .079(2) .004(2) .024(2) -.022(2)
C12 .045(2) .065(2) .069(2) -.001(2) .003(2) .002(2)
C13 .055(2) .093(3) .107(3) -.010(2) .028(2) -.001(2)
C14 .056(2) .129(4) .112(3) .012(3) -.008(2) .033(3)

loop_
_atom_site_label
_atom_site_fract_x
_atom_site_fract_y
_atom_site_fract_z
_atom_site_U_iso_or_equiv
_atom_site_thermal_displace_type
_atom_site_calc_flag
P .88259(9) .11005(7) .83161(5) .0500(2) Uani ?
O1 1.0475(2) .1212(2) .85320(10) .0657(7) Uani ?
O2 .8394(2) .0554(2) .91700(10) .0685(7) Uani ?
O3 .8077(2) .2156(2) .8097(2) .0648(7) Uani ?
N .7149(2) -.0366(2) .7492(2) .0496(7) Uani ?
C1 1.1089(4) .1940(4) .9214(3) .0820(10) Uani ?
C2 .8640(3) -.0011(2) .7501(2) .0481(8) Uani ?
C3 .8749(3) .0415(3) .6561(2) .0533(9) Uani ?
C4 .7266(3) .0885(3) .6322(2) .0545(9) Uani ?
C5 .6292(3) .0080(3) .6722(2) .0488(8) Uani ?
C6 1.2599(4) .2126(4) .9098(3) .104(2) Uani ?
C7 .6958(5) .0674(4) .9410(3) .0940(10) Uani ?
C8 .6995(6) .1201(5) 1.0244(3) .120(2) Uani ?
C9 .9628(4) -.0979(3) .7811(2) .0670(10) Uani ?
C10 .9907(4) .1298(4) .6483(2) .0730(10) Uani ?
C11 .8983(4) -.0583(4) .5970(3) .0820(10) Uani ?
C12 .4930(3) .0621(3) .6952(2) .0600(10) Uani ?
C13 .4058(4) -.0214(4) .7407(3) .0830(10) Uani ?
C14 .4080(4) .1110(4) .6149(3) .100(2) Uani ?
H1 1.1022 .1584 .9765 .1011 Uiso calc
H2 1.0575 .2635 .9208 .1011 Uiso calc
H3 1.3028 .2621 .9531 .1275 Uiso calc
H4 1.3088 .1446 .9101 .1275 Uiso calc
H5 1.2641 .2497 .8544 .1275 Uiso calc
H6 .6535 -.0059 .9443 .1140 Uiso calc
H7 .6394 .1111 .8995 .1140 Uiso calc
H8 .6069 .1276 1.0393 .1477 Uiso calc
H9 .7549 .0762 1.0655 .1477 Uiso calc
H10 .7408 .1931 1.0207 .1477 Uiso calc
H11 .5966 -.0497 .6322 .0638 Uiso calc
H12 .7187 .1626 .6541 .0697 Uiso calc
H13 .7046 .0902 .5708 .0697 Uiso calc
H14 .9488 -.1179 .8383 .0828 Uiso calc
H15 .9447 -.1616 .7444 .0828 Uiso calc
H16 1.0584 -.0748 .7798 .0828 Uiso calc
H17 1.0684 .0973 .6267 .0907 Uiso calc
H18 .9531 .1894 .6107 .0907 Uiso calc
H19 1.0186 .1625 .7039 .0907 Uiso calc
H20 .8289 -.1142 .6010 .0999 Uiso calc
H21 .8944 -.0327 .5387 .0999 Uiso calc
H22 .9896 -.0903 .6132 .0999 Uiso calc
H23 .5186 .1222 .7341 .0754 Uiso calc
H24 .3209 .0156 .7547 .1036 Uiso calc
H25 .3800 -.0836 .7048 .1036 Uiso calc
H26 .4570 -.0460 .7930 .1036 Uiso calc
H27 .3234 .1440 .6304 .1256 Uiso calc
H28 .4617 .1660 .5897 .1256 Uiso calc
H29 .3838 .0517 .5744 .1256 Uiso calc
H30 .711(3) -.108(3) .752(2) .0507 Uiso ?

loop_
_geom_angle_atom_site_label_1
_geom_angle_atom_site_label_2
_geom_angle_atom_site_label_3
_geom_angle
_geom_angle_publ_flag
O1 P O2 101.70(10) yes
O1 P O3 115.40(10) yes
O1 P C2 103.00(10) yes
O2 P O3 112.40(10) yes
O2 P C2 106.20(10) yes
O3 P C2 116.50(10) yes
P O1 C1 121.4(2) yes
P O2 C7 121.1(2) yes
C2 N C5 110.5(2) yes
O1 C1 C6 108.5(4) yes
O2 C7 C8 110.1(4) yes
P C2 N 103.3(2) yes
P C2 C3 114.1(2) yes
P C2 C9 108.2(2) yes
N C2 C3 104.4(2) yes
N C2 C9 110.3(2) yes
C3 C2 C9 115.8(3) yes
N C5 C4 104.6(2) yes
N C5 C12 111.6(3) yes
C4 C5 C12 114.3(3) yes
C5 C4 C3 105.4(3) yes
C2 C3 C4 100.9(2) yes
C2 C3 C10 114.7(3) yes
C2 C3 C11 110.2(3) yes
C4 C3 C10 112.8(3) yes
C4 C3 C11 109.2(3) yes
C10 C3 C11 108.8(3) yes
C5 C12 C13 111.2(3) yes
C5 C12 C14 110.8(3) yes
C13 C12 C14 111.2(3) yes

loop_
_geom_bond_atom_site_label_1
_geom_bond_atom_site_label_2
_geom_bond_distance
_geom_bond_publ_flag
P O1 1.579(2) yes
P O2 1.578(3) yes
P O3 1.463(2) yes
P C2 1.827(3) yes
O1 C1 1.442(5) yes
O2 C7 1.469(5) yes
N C2 1.484(4) yes
N C5 1.474(4) yes
C1 C6 1.490(6) yes
C2 C3 1.566(5) yes
C2 C9 1.529(4) yes
C3 C4 1.528(4) yes
C3 C10 1.537(5) yes
C4 C5 1.515(4) yes
C5 C12 1.528(4) yes
C7 C8 1.441(6) yes
C3 C11 1.533(5) yes
C12 C13 1.521(5) yes
C12 C14 1.529(5) yes

loop_
_geom_hbond_atom_site_label_D
_geom_hbond_atom_site_label_H
_geom_hbond_atom_site_label_A
_geom_hbond_site_symmetry_A
_geom_hbond_distance_DH
_geom_hbond_distance_HA
_geom_hbond_distance_DA
_geom_hbond_angle_DHA
_geom_hbond_publ_flag
N H30 O3 2_646 .85(4) 2.30(3) 3.078(4) 152(3) yes
